data_1560425
loop_
_publ_author_name
'Wang, Xin-Fang'
'Zhou, Sheng-Bin'
'Du, Ceng-Ceng'
'Wang, Duo-Zhi'
'Jia, Dianzeng'

_publ_section_title
;
 Seven new Zn(II)/Cd(II) coordination polymers with 2-(hydroxymethyl)-1 H
 -benzo[ d ]imidazole-5-carboxylic acid: Synthesis, structures and
 properties
;
_journal_name_full 'Journal of Solid State Chemistry'
_journal_page_first 72
_journal_page_last 85
_journal_paper_doi 10.1016/j.jssc.2017.04.039
_journal_volume 252
_journal_year 2017
_chemical_formula_sum 'C28 H22 N6 O10 S Zn2'
_chemical_formula_weight 765.31
_space_group_crystal_system monoclinic
_space_group_IT_number 15
_space_group_name_Hall '-C 2yc'
_space_group_name_H-M_alt 'C 1 2/c 1'
_atom_sites_solution_hydrogens mixed
_cell_angle_alpha 90
_cell_angle_beta 92.723(2)
_cell_angle_gamma 90
_cell_formula_units_Z 4
_cell_length_a 14.8680(6)
_cell_length_b 10.7208(6)
_cell_length_c 17.4324(8)
_cell_measurement_reflns_used 2465
_cell_measurement_temperature 296(2)
_cell_measurement_theta_max 25.12
_cell_measurement_theta_min 2.34
_cell_volume 2775.5(2)
_computing_structure_refinement 'SHELXL-2014/7 (Sheldrick, 2014)'
_diffrn_ambient_temperature 296(2)
_diffrn_measured_fraction_theta_full 1.000
_diffrn_measured_fraction_theta_max 1.000
_diffrn_measurement_device_type CCD
_diffrn_measurement_method '\w scans'
_diffrn_radiation_type MoK\a
_diffrn_radiation_wavelength 0.71073
_diffrn_reflns_av_R_equivalents 0.0378
_diffrn_reflns_av_unetI/netI 0.0370
_diffrn_reflns_Laue_measured_fraction_full 1.000
_diffrn_reflns_Laue_measured_fraction_max 1.000
_diffrn_reflns_limit_h_max 17
_diffrn_reflns_limit_h_min -17
_diffrn_reflns_limit_k_max 12
_diffrn_reflns_limit_k_min -8
_diffrn_reflns_limit_l_max 20
_diffrn_reflns_limit_l_min -20
_diffrn_reflns_number 8826
_diffrn_reflns_point_group_measured_fraction_full 1.000
_diffrn_reflns_point_group_measured_fraction_max 1.000
_diffrn_reflns_theta_full 25.204
_diffrn_reflns_theta_max 25.204
_diffrn_reflns_theta_min 2.339
_exptl_absorpt_coefficient_mu 1.878
_exptl_absorpt_correction_type multi-scan
_exptl_absorpt_process_details sadabs
_exptl_crystal_colour colorless
_exptl_crystal_density_diffrn 1.831
_exptl_crystal_description Block
_exptl_crystal_F_000 1552
_exptl_crystal_size_max 0.220
_exptl_crystal_size_mid 0.200
_exptl_crystal_size_min 0.180
_exptl_transmission_factor_max 0.864
_exptl_transmission_factor_min 0.864
_refine_diff_density_max 0.482
_refine_diff_density_min -0.301
_refine_diff_density_rms 0.064
_refine_ls_extinction_coef .
_refine_ls_extinction_method none
_refine_ls_goodness_of_fit_ref 1.066
_refine_ls_hydrogen_treatment mixed
_refine_ls_matrix_type full
_refine_ls_number_parameters 235
_refine_ls_number_reflns 2492
_refine_ls_number_restraints 50
_refine_ls_restrained_S_all 1.087
_refine_ls_R_factor_all 0.0363
_refine_ls_R_factor_gt 0.0294
_refine_ls_shift/su_max 0.002
_refine_ls_shift/su_mean 0.000
_refine_ls_structure_factor_coef Fsqd
_refine_ls_weighting_details 'w=1/[\s^2^(Fo^2^)+(0.0318P)^2^+1.9064P] where P=(Fo^2^+2Fc^2^)/3'
_refine_ls_weighting_scheme calc
_refine_ls_wR_factor_gt 0.0692
_refine_ls_wR_factor_ref 0.0726
_reflns_Friedel_coverage 0.000
_reflns_Friedel_fraction_full .
_reflns_Friedel_fraction_max .
_reflns_number_gt 2123
_reflns_number_total 2492
_reflns_threshold_expression 'I > 2\s(I)'
_cod_data_source_file JSSC-2017-252-72.cif
_cod_data_source_block 4
_cod_original_sg_symbol_H-M 'C 2/c'
_cod_database_code 1560425
_shelx_space_group_comment
;
The symmetry employed for this shelxl refinement is uniquely defined
by the following loop, which should always be used as a source of
symmetry information in preference to the above space-group names.
They are only intended as comments.
;
_shelx_estimated_absorpt_t_min 0.683
_shelx_estimated_absorpt_t_max 0.729

loop_
_space_group_symop_operation_xyz
'x, y, z'
'-x, y, -z+1/2'
'x+1/2, y+1/2, z'
'-x+1/2, y+1/2, -z+1/2'
'-x, -y, -z'
'x, -y, z-1/2'
'-x+1/2, -y+1/2, -z'
'x+1/2, -y+1/2, z-1/2'

loop_
_atom_site_label
_atom_site_type_symbol
_atom_site_fract_x
_atom_site_fract_y
_atom_site_fract_z
_atom_site_U_iso_or_equiv
_atom_site_adp_type
_atom_site_occupancy
_atom_site_site_symmetry_order
_atom_site_calc_flag
_atom_site_refinement_flags_posn
_atom_site_refinement_flags_adp
_atom_site_refinement_flags_occupancy
_atom_site_disorder_assembly
_atom_site_disorder_group
O4A O 0.0414(9) 0.7574(6) 0.8102(5) 0.045(2) Uani 0.51(2) 1 d D U P A 1
O5A O -0.0678(9) 0.9125(12) 0.7871(7) 0.083(3) Uani 0.51(2) 1 d D U P A 1
O4B O 0.0735(6) 0.7660(6) 0.7844(8) 0.045(2) Uani 0.49(2) 1 d D U P A 2
O5B O -0.0351(8) 0.9215(9) 0.8077(6) 0.057(2) Uani 0.49(2) 1 d D U P A 2
C1 C 0.09254(17) 0.4986(2) 0.65426(15) 0.0256(6) Uani 1 1 d . . . . .
C2 C 0.15868(16) 0.4607(2) 0.59705(14) 0.0225(6) Uani 1 1 d . . . . .
C3 C 0.24805(17) 0.4354(2) 0.62279(15) 0.0251(6) Uani 1 1 d . . . . .
H3 H 0.2634 0.4400 0.6751 0.030 Uiso 1 1 calc R U . . .
C4 C 0.31317(17) 0.4040(2) 0.57293(15) 0.0253(6) Uani 1 1 d . . . . .
H4 H 0.3721 0.3874 0.5902 0.030 Uiso 1 1 calc R U . . .
C5 C 0.28703(16) 0.3983(2) 0.49573(15) 0.0206(5) Uani 1 1 d . . . . .
C6 C 0.19883(16) 0.4224(2) 0.46901(14) 0.0197(5) Uani 1 1 d . . . . .
C7 C 0.13361(16) 0.4540(2) 0.51977(15) 0.0231(6) Uani 1 1 d . . . . .
H7 H 0.0747 0.4702 0.5024 0.028 Uiso 1 1 calc R U . . .
C8 C 0.27735(16) 0.3766(2) 0.37059(15) 0.0223(6) Uani 1 1 d . . . . .
C9 C 0.30580(17) 0.3478(3) 0.29127(16) 0.0317(7) Uani 1 1 d . . . . .
H9A H 0.2777 0.2705 0.2739 0.038 Uiso 1 1 calc R U . . .
H9B H 0.2848 0.4136 0.2567 0.038 Uiso 1 1 calc R U . . .
C10 C 0.55534(19) 0.3289(3) 0.52287(19) 0.0474(9) Uani 1 1 d . . . . .
H10 H 0.5180 0.3570 0.5605 0.057 Uiso 1 1 calc R U . . .
C11 C 0.64378(18) 0.3043(3) 0.54419(18) 0.0416(8) Uani 1 1 d . . . . .
H11 H 0.6645 0.3149 0.5950 0.050 Uiso 1 1 calc R U . . .
C12 C 0.70165(16) 0.2637(2) 0.48982(16) 0.0270(6) Uani 1 1 d . . . . .
C13 C 0.66463(19) 0.2489(3) 0.41627(17) 0.0387(8) Uani 1 1 d . . . . .
H13 H 0.7005 0.2212 0.3775 0.046 Uiso 1 1 calc R U . . .
C14 C 0.57524(19) 0.2750(3) 0.39988(18) 0.0415(8) Uani 1 1 d . . . . .
H14 H 0.5525 0.2639 0.3497 0.050 Uiso 1 1 calc R U . . .
N1 N 0.33439(13) 0.3696(2) 0.43210(12) 0.0224(5) Uani 1 1 d . . . . .
H1 H 0.3906 0.3507 0.4319 0.027 Uiso 1 1 calc R U . . .
N2 N 0.19448(13) 0.4090(2) 0.38868(12) 0.0209(5) Uani 1 1 d . . . . .
N3 N 0.51966(15) 0.3152(2) 0.45197(15) 0.0389(6) Uani 1 1 d . . . . .
O1 O 0.01267(12) 0.5178(2) 0.62977(11) 0.0422(6) Uani 1 1 d . . . . .
O2 O 0.12011(12) 0.5095(2) 0.72313(11) 0.0376(5) Uani 1 1 d . . . . .
O3 O 0.39891(13) 0.3367(2) 0.28801(13) 0.0454(6) Uani 1 1 d D . . . .
H1O H 0.416(2) 0.410(2) 0.287(2) 0.054 Uiso 1 1 d D U . . .
S1 S 0.0000 0.84128(10) 0.7500 0.0346(3) Uani 1 2 d DS TU P . .
Zn1 Zn 0.08615(2) 0.59020(3) 0.81731(2) 0.02433(12) Uani 1 1 d . . . . .

loop_
_atom_site_aniso_label
_atom_site_aniso_U_11
_atom_site_aniso_U_22
_atom_site_aniso_U_33
_atom_site_aniso_U_23
_atom_site_aniso_U_13
_atom_site_aniso_U_12
O4A 0.052(5) 0.045(3) 0.034(3) -0.006(2) -0.020(3) 0.013(3)
O5A 0.071(6) 0.112(6) 0.065(6) 0.007(4) 0.007(4) 0.052(5)
O4B 0.035(3) 0.040(3) 0.057(5) 0.009(3) -0.016(3) -0.004(2)
O5B 0.062(5) 0.066(4) 0.043(4) -0.018(3) -0.001(4) 0.013(4)
C1 0.0232(14) 0.0340(16) 0.0195(14) -0.0016(12) 0.0005(11) 0.0030(11)
C2 0.0206(13) 0.0271(14) 0.0196(14) -0.0034(11) 0.0005(10) 0.0011(11)
C3 0.0249(14) 0.0331(15) 0.0170(14) -0.0038(11) -0.0034(11) 0.0026(11)
C4 0.0179(13) 0.0348(15) 0.0229(14) 0.0004(12) -0.0038(11) 0.0055(11)
C5 0.0178(12) 0.0245(14) 0.0196(14) -0.0005(11) 0.0003(10) 0.0019(10)
C6 0.0196(13) 0.0245(13) 0.0148(13) 0.0008(10) -0.0015(10) 0.0009(10)
C7 0.0154(12) 0.0323(14) 0.0215(14) -0.0009(11) -0.0015(10) 0.0037(11)
C8 0.0180(13) 0.0279(14) 0.0211(14) 0.0037(11) 0.0011(11) -0.0005(10)
C9 0.0247(14) 0.0487(18) 0.0221(15) 0.0027(13) 0.0045(12) 0.0042(13)
C10 0.0249(15) 0.081(3) 0.0369(19) -0.0048(18) 0.0068(14) 0.0136(16)
C11 0.0260(15) 0.068(2) 0.0308(17) -0.0035(15) 0.0004(13) 0.0112(15)
C12 0.0216(14) 0.0269(14) 0.0324(16) 0.0039(12) 0.0021(12) 0.0009(11)
C13 0.0285(15) 0.057(2) 0.0316(18) 0.0030(15) 0.0062(13) 0.0096(14)
C14 0.0288(15) 0.062(2) 0.0331(17) 0.0045(16) -0.0028(13) 0.0059(14)
N1 0.0141(10) 0.0337(12) 0.0196(12) -0.0003(9) 0.0023(9) 0.0056(9)
N2 0.0147(10) 0.0336(12) 0.0144(11) -0.0006(9) 0.0013(8) 0.0028(9)
N3 0.0230(12) 0.0576(17) 0.0362(15) 0.0043(13) 0.0015(11) 0.0059(11)
O1 0.0206(10) 0.0843(17) 0.0218(11) -0.0075(11) 0.0013(8) 0.0115(10)
O2 0.0285(10) 0.0674(15) 0.0167(10) -0.0119(10) 0.0006(8) 0.0063(10)
O3 0.0277(11) 0.0708(16) 0.0386(13) -0.0018(12) 0.0123(10) 0.0071(11)
S1 0.0419(6) 0.0333(6) 0.0277(6) 0.000 -0.0071(5) 0.000
Zn1 0.01654(17) 0.0417(2) 0.01468(17) -0.00171(13) -0.00009(12) -0.00237(12)

loop_
_atom_type_symbol
_atom_type_description
_atom_type_scat_dispersion_real
_atom_type_scat_dispersion_imag
_atom_type_scat_source
C C 0.0033 0.0016 'International Tables Vol C Tables 4.2.6.8 and 6.1.1.4'
H H 0.0000 0.0000 'International Tables Vol C Tables 4.2.6.8 and 6.1.1.4'
N N 0.0061 0.0033 'International Tables Vol C Tables 4.2.6.8 and 6.1.1.4'
O O 0.0106 0.0060 'International Tables Vol C Tables 4.2.6.8 and 6.1.1.4'
Zn Zn 0.2839 1.4301 'International Tables Vol C Tables 4.2.6.8 and 6.1.1.4'
S S 0.1246 0.1234 'International Tables Vol C Tables 4.2.6.8 and 6.1.1.4'

loop_
_geom_angle_atom_site_label_1
_geom_angle_atom_site_label_2
_geom_angle_atom_site_label_3
_geom_angle
_geom_angle_site_symmetry_1
_geom_angle_site_symmetry_3
S1 O4A Zn1 137.8(5) . .
S1 O4B Zn1 134.7(5) . .
O2 C1 O1 124.6(2) . .
O2 C1 C2 118.0(2) . .
O1 C1 C2 117.4(2) . .
C7 C2 C3 120.5(2) . .
C7 C2 C1 120.7(2) . .
C3 C2 C1 118.8(2) . .
C4 C3 C2 121.9(2) . .
C4 C3 H3 119.0 . .
C2 C3 H3 119.0 . .
C3 C4 C5 116.9(2) . .
C3 C4 H4 121.6 . .
C5 C4 H4 121.6 . .
N1 C5 C4 131.5(2) . .
N1 C5 C6 106.3(2) . .
C4 C5 C6 122.2(2) . .
C7 C6 C5 120.5(2) . .
C7 C6 N2 131.3(2) . .
C5 C6 N2 108.2(2) . .
C6 C7 C2 118.1(2) . .
C6 C7 H7 121.0 . .
C2 C7 H7 121.0 . .
N2 C8 N1 112.5(2) . .
N2 C8 C9 125.3(2) . .
N1 C8 C9 122.2(2) . .
O3 C9 C8 112.3(2) . .
O3 C9 H9A 109.1 . .
C8 C9 H9A 109.1 . .
O3 C9 H9B 109.1 . .
C8 C9 H9B 109.1 . .
H9A C9 H9B 107.9 . .
N3 C10 C11 124.3(3) . .
N3 C10 H10 117.8 . .
C11 C10 H10 117.8 . .
C10 C11 C12 119.6(3) . .
C10 C11 H11 120.2 . .
C12 C11 H11 120.2 . .
C11 C12 C13 116.1(2) . .
C11 C12 C12 121.5(3) . 7_656
C13 C12 C12 122.3(3) . 7_656
C14 C13 C12 120.6(3) . .
C14 C13 H13 119.7 . .
C12 C13 H13 119.7 . .
N3 C14 C13 123.4(3) . .
N3 C14 H14 118.3 . .
C13 C14 H14 118.3 . .
C8 N1 C5 107.7(2) . .
C8 N1 H1 126.1 . .
C5 N1 H1 126.1 . .
C8 N2 C6 105.3(2) . .
C8 N2 Zn1 125.72(18) . 6_565
C6 N2 Zn1 128.35(16) . 6_565
C14 N3 C10 116.0(2) . .
C1 O1 Zn1 129.01(18) . 2_556
C1 O2 Zn1 139.73(18) . .
C9 O3 H1O 103(3) . .
O5A S1 O5A 116.1(12) 2_556 .
O5B S1 O5B 106.7(9) 2_556 .
O5B S1 O4B 109.1(4) 2_556 .
O5B S1 O4B 109.3(4) . .
O5B S1 O4B 109.3(4) 2_556 2_556
O5B S1 O4B 109.1(4) . 2_556
O4B S1 O4B 113.1(6) . 2_556
O5A S1 O4A 106.1(5) 2_556 2_556
O5A S1 O4A 111.2(4) . 2_556
O5A S1 O4A 111.2(4) 2_556 .
O5A S1 O4A 106.1(5) . .
O4A S1 O4A 105.9(6) 2_556 .
O4A Zn1 O1 97.9(5) . 2_556
O4A Zn1 O2 117.7(3) . .
O1 Zn1 O2 117.25(9) 2_556 .
O1 Zn1 O4B 117.2(4) 2_556 .
O2 Zn1 O4B 101.8(4) . .
O4A Zn1 N2 107.8(3) . 6_566
O1 Zn1 N2 108.32(8) 2_556 6_566
O2 Zn1 N2 107.18(8) . 6_566
O4B Zn1 N2 103.9(2) . 6_566

loop_
_geom_bond_atom_site_label_1
_geom_bond_atom_site_label_2
_geom_bond_distance
_geom_bond_site_symmetry_2
O4A S1 1.492(5) .
O4A Zn1 1.914(5) .
O5A S1 1.442(5) .
O4B S1 1.464(5) .
O4B Zn1 1.976(7) .
O5B S1 1.441(5) .
C1 O2 1.255(3) .
C1 O1 1.260(3) .
C1 C2 1.490(3) .
C2 C7 1.383(3) .
C2 C3 1.408(3) .
C3 C4 1.373(4) .
C3 H3 0.9300 .
C4 C5 1.384(4) .
C4 H4 0.9300 .
C5 N1 1.376(3) .
C5 C6 1.395(3) .
C6 C7 1.385(3) .
C6 N2 1.406(3) .
C7 H7 0.9300 .
C8 N2 1.332(3) .
C8 N1 1.337(3) .
C8 C9 1.497(4) .
C9 O3 1.393(3) .
C9 H9A 0.9700 .
C9 H9B 0.9700 .
C10 N3 1.330(4) .
C10 C11 1.375(4) .
C10 H10 0.9300 .
C11 C12 1.380(4) .
C11 H11 0.9300 .
C12 C13 1.380(4) .
C12 C12 1.494(5) 7_656
C13 C14 1.375(4) .
C13 H13 0.9300 .
C14 N3 1.328(4) .
C14 H14 0.9300 .
N1 H1 0.8600 .
N2 Zn1 1.988(2) 6_565
O1 Zn1 1.9340(18) 2_556
O2 Zn1 1.9438(18) .
O3 H1O 0.831(18) .
S1 O5A 1.442(5) 2_556
S1 O5B 1.441(5) 2_556
S1 O4B 1.464(5) 2_556
S1 O4A 1.492(5) 2_556
Zn1 O1 1.9340(18) 2_556
Zn1 N2 1.988(2) 6_566

loop_
_geom_hbond_atom_site_label_D
_geom_hbond_atom_site_label_H
_geom_hbond_atom_site_label_A
_geom_hbond_distance_DH
_geom_hbond_distance_HA
_geom_hbond_distance_DA
_geom_hbond_angle_DHA
_geom_hbond_site_symmetry_A
O3 H1O S1 0.831(18) 3.02(2) 3.835(3) 167(3) 7_566
O3 H1O O5B 0.831(18) 1.97(2) 2.787(10) 167(4) 8_565
O3 H1O O5A 0.831(18) 1.91(2) 2.734(11) 169(4) 8_565
N1 H1 N3 0.86 1.97 2.821(3) 169.4 .
C14 H14 O3 0.93 2.60 3.260(4) 128.6 .
C10 H10 O5B 0.93 2.40 3.143(12) 136.8 4_546
C9 H9B O2 0.97 2.62 3.326(3) 129.5 6_565
C7 H7 O1 0.93 2.59 3.328(3) 136.3 5_566
C4 H4 O4B 0.93 2.64 3.289(9) 127.6 4_546
C4 H4 O4A 0.93 2.53 3.299(9) 140.2 4_546

loop_
_geom_torsion_atom_site_label_1
_geom_torsion_atom_site_label_2
_geom_torsion_atom_site_label_3
_geom_torsion_atom_site_label_4
_geom_torsion
_geom_torsion_site_symmetry_1
_geom_torsion_site_symmetry_2
_geom_torsion_site_symmetry_3
_geom_torsion_site_symmetry_4
O2 C1 C2 C7 -176.3(3) . . . .
O1 C1 C2 C7 3.4(4) . . . .
O2 C1 C2 C3 1.9(4) . . . .
O1 C1 C2 C3 -178.4(2) . . . .
C7 C2 C3 C4 0.3(4) . . . .
C1 C2 C3 C4 -177.8(2) . . . .
C2 C3 C4 C5 0.0(4) . . . .
C3 C4 C5 N1 -179.6(3) . . . .
C3 C4 C5 C6 -0.3(4) . . . .
N1 C5 C6 C7 179.8(2) . . . .
C4 C5 C6 C7 0.3(4) . . . .
N1 C5 C6 N2 -0.6(3) . . . .
C4 C5 C6 N2 180.0(2) . . . .
C5 C6 C7 C2 0.0(4) . . . .
N2 C6 C7 C2 -179.5(3) . . . .
C3 C2 C7 C6 -0.3(4) . . . .
C1 C2 C7 C6 177.8(2) . . . .
N2 C8 C9 O3 170.2(2) . . . .
N1 C8 C9 O3 -11.1(4) . . . .
N3 C10 C11 C12 0.7(6) . . . .
C10 C11 C12 C13 -0.9(5) . . . .
C10 C11 C12 C12 179.7(3) . . . 7_656
C11 C12 C13 C14 0.5(4) . . . .
C12 C12 C13 C14 179.9(3) 7_656 . . .
C12 C13 C14 N3 0.1(5) . . . .
N2 C8 N1 C5 0.4(3) . . . .
C9 C8 N1 C5 -178.4(2) . . . .
C4 C5 N1 C8 179.5(3) . . . .
C6 C5 N1 C8 0.1(3) . . . .
N1 C8 N2 C6 -0.8(3) . . . .
C9 C8 N2 C6 178.0(2) . . . .
N1 C8 N2 Zn1 -171.94(17) . . . 6_565
C9 C8 N2 Zn1 6.9(4) . . . 6_565
C7 C6 N2 C8 -179.6(3) . . . .
C5 C6 N2 C8 0.8(3) . . . .
C7 C6 N2 Zn1 -8.7(4) . . . 6_565
C5 C6 N2 Zn1 171.66(17) . . . 6_565
C13 C14 N3 C10 -0.3(5) . . . .
C11 C10 N3 C14 -0.1(5) . . . .
O2 C1 O1 Zn1 9.6(4) . . . 2_556
C2 C1 O1 Zn1 -170.12(18) . . . 2_556
O1 C1 O2 Zn1 -20.2(5) . . . .
C2 C1 O2 Zn1 159.5(2) . . . .
Zn1 O4B S1 O5B -139.3(9) . . . 2_556
Zn1 O4B S1 O5B 104.3(11) . . . .
Zn1 O4B S1 O4B -17.4(8) . . . 2_556
Zn1 O4A S1 O5A -90.8(14) . . . 2_556
Zn1 O4A S1 O5A 142.1(8) . . . .
Zn1 O4A S1 O4A 23.9(9) . . . 2_556
